data_4331907
loop_
_publ_author_name
'Bouwkamp, Marco W.'
'Lobkovsky, Emil'
'Chirik, Paul J.'

_publ_section_title
;
 Bis(imino)pyridine Ligand Deprotonation Promoted by a Transient Iron
 Amide
;
_journal_issue 1
_journal_name_full 'Inorganic Chemistry'
_journal_page_first 2
_journal_page_last 4
_journal_paper_doi 10.1021/ic051839o
_journal_volume 45
_journal_year 2006
_chemical_formula_moiety 'C35 H48 Fe N4'
_chemical_formula_sum 'C35 H48 Fe N4'
_chemical_formula_weight 580.62
_chemical_name_systematic
; 
 ? 
;
_space_group_IT_number 14
_symmetry_cell_setting monoclinic
_symmetry_space_group_name_Hall '-P 2ybc'
_symmetry_space_group_name_H-M 'P 1 21/c 1'
_atom_sites_solution_hydrogens mixed
_atom_sites_solution_primary direct
_atom_sites_solution_secondary difmap
_audit_creation_method SHELXL-97
_cell_angle_alpha 90.00
_cell_angle_beta 112.298(2)
_cell_angle_gamma 90.00
_cell_formula_units_Z 4
_cell_length_a 16.1809(11)
_cell_length_b 14.7469(9)
_cell_length_c 14.6598(10)
_cell_measurement_reflns_used 5613
_cell_measurement_temperature 173(2)
_cell_measurement_theta_max 22.69
_cell_measurement_theta_min 2.72
_cell_volume 3236.5(4)
_computing_cell_refinement 'Bruker SAINT+'
_computing_data_collection 'Bruker APEX2'
_computing_data_reduction 'Bruker SAINT+'
_computing_molecular_graphics 'Bruker SHELXTL'
_computing_publication_material 'Bruker SHELXTL'
_computing_structure_refinement 'SHELXL-97 (Sheldrick, 1997)'
_computing_structure_solution 'SHELXS-97 (Sheldrick, 1990)'
_diffrn_ambient_temperature 173(2)
_diffrn_measured_fraction_theta_full 0.982
_diffrn_measured_fraction_theta_max 0.982
_diffrn_measurement_device_type 'Bruker X8 APEX II diffractometer'
_diffrn_measurement_method 'phi and omega scans'
_diffrn_radiation_monochromator graphite
_diffrn_radiation_source 'fine-focus sealed tube'
_diffrn_radiation_type MoK\a
_diffrn_radiation_wavelength 0.71073
_diffrn_reflns_av_R_equivalents 0.0385
_diffrn_reflns_av_sigmaI/netI 0.0353
_diffrn_reflns_limit_h_max 17
_diffrn_reflns_limit_h_min -17
_diffrn_reflns_limit_k_max 15
_diffrn_reflns_limit_k_min -13
_diffrn_reflns_limit_l_max 16
_diffrn_reflns_limit_l_min -15
_diffrn_reflns_number 18463
_diffrn_reflns_theta_full 23.00
_diffrn_reflns_theta_max 23.00
_diffrn_reflns_theta_min 1.94
_exptl_absorpt_coefficient_mu 0.494
_exptl_absorpt_correction_T_max 0.9902
_exptl_absorpt_correction_T_min 0.8658
_exptl_absorpt_correction_type multi-scan
_exptl_absorpt_process_details SADABS
_exptl_crystal_colour red
_exptl_crystal_density_diffrn 1.192
_exptl_crystal_density_meas 0
_exptl_crystal_density_method 'not measured'
_exptl_crystal_description plate
_exptl_crystal_F_000 1248
_exptl_crystal_size_max 0.30
_exptl_crystal_size_mid 0.20
_exptl_crystal_size_min 0.02
_refine_diff_density_max 0.598
_refine_diff_density_min -0.357
_refine_diff_density_rms 0.052
_refine_ls_extinction_method none
_refine_ls_goodness_of_fit_ref 1.032
_refine_ls_hydrogen_treatment mixed
_refine_ls_matrix_type full
_refine_ls_number_parameters 501
_refine_ls_number_reflns 4413
_refine_ls_number_restraints 0
_refine_ls_restrained_S_all 1.032
_refine_ls_R_factor_all 0.0653
_refine_ls_R_factor_gt 0.0453
_refine_ls_shift/su_max 0.588
_refine_ls_shift/su_mean 0.012
_refine_ls_structure_factor_coef Fsqd
_refine_ls_weighting_details 'calc w=1/[\s^2^(Fo^2^)+(0.0658P)^2^+3.4131P] where P=(Fo^2^+2Fc^2^)/3'
_refine_ls_weighting_scheme calc
_refine_ls_wR_factor_gt 0.1142
_refine_ls_wR_factor_ref 0.1296
_reflns_number_gt 3434
_reflns_number_total 4413
_reflns_threshold_expression >2sigma(I)
_cod_data_source_file ic051839osup1.cif
_cod_data_source_block mwb5
_cod_depositor_comments
;
The following automatic conversions were performed:

'_symmetry_cell_setting' value 'Monoclinic' changed to 'monoclinic'
according to /home/saulius/struct/CIF-dictionaries/cif_core.dic
dictionary named 'cif_core.dic' version 2.4.2 from 2011-04-26.

Automatic conversion script
Id: cif_fix_values 1891 2012-01-12 08:04:46Z andrius 
;
_cod_original_sg_symbol_H-M P2(1)/c
_cod_database_code 4331907

loop_
_symmetry_equiv_pos_as_xyz
'x, y, z'
'-x, y+1/2, -z+1/2'
'-x, -y, -z'
'x, -y-1/2, z-1/2'

loop_
_atom_site_label
_atom_site_type_symbol
_atom_site_fract_x
_atom_site_fract_y
_atom_site_fract_z
_atom_site_U_iso_or_equiv
_atom_site_adp_type
_atom_site_occupancy
_atom_site_symmetry_multiplicity
_atom_site_calc_flag
_atom_site_refinement_flags
Fe1 Fe 0.26634(3) 0.93942(3) 0.50762(3) 0.03355(19) Uani 1 1 d .
N1 N 0.33562(17) 0.84871(18) 0.60004(19) 0.0331(6) Uani 1 1 d .
N2 N 0.36438(16) 0.93009(16) 0.46623(18) 0.0276(6) Uani 1 1 d .
N3 N 0.23203(18) 1.03513(18) 0.4090(2) 0.0379(7) Uani 1 1 d .
N4 N 0.1531(2) 0.9154(3) 0.5339(3) 0.0635(10) Uani 1 1 d .
H4N H 0.162(5) 0.851(5) 0.577(6) 0.21(3) Uiso 1 1 d .
C1 C 0.4700(3) 0.7543(3) 0.6426(3) 0.0497(10) Uani 1 1 d .
H1B H 0.460(2) 0.727(3) 0.691(3) 0.055(12) Uiso 1 1 d .
H1A H 0.521(3) 0.737(2) 0.628(3) 0.053(11) Uiso 1 1 d .
C2 C 0.4119(2) 0.8177(2) 0.5884(2) 0.0337(8) Uani 1 1 d .
C3 C 0.4256(2) 0.8647(2) 0.5059(2) 0.0317(8) Uani 1 1 d .
C4 C 0.4911(2) 0.8501(2) 0.4692(3) 0.0378(8) Uani 1 1 d .
H4 H 0.536(2) 0.808(2) 0.494(2) 0.031(9) Uiso 1 1 d .
C5 C 0.4930(2) 0.9045(3) 0.3935(3) 0.0411(9) Uani 1 1 d .
H5 H 0.536(2) 0.8946(19) 0.371(2) 0.021(8) Uiso 1 1 d .
C6 C 0.4311(2) 0.9725(3) 0.3557(3) 0.0408(9) Uani 1 1 d .
H6 H 0.433(2) 1.008(2) 0.307(2) 0.037(9) Uiso 1 1 d .
C7 C 0.3652(2) 0.9841(2) 0.3931(2) 0.0325(8) Uani 1 1 d .
C8 C 0.2921(2) 1.0517(2) 0.3649(2) 0.0391(8) Uani 1 1 d .
C9 C 0.2920(3) 1.1218(3) 0.3061(3) 0.0622(12) Uani 1 1 d .
H9 H 0.339(2) 1.129(2) 0.281(2) 0.039(9) Uiso 1 1 d .
H9A H 0.250(3) 1.169(3) 0.295(3) 0.069(13) Uiso 1 1 d .
C10 C 0.3136(2) 0.8096(2) 0.6771(2) 0.0326(8) Uani 1 1 d .
C11 C 0.3301(2) 0.8582(2) 0.7650(3) 0.0448(9) Uani 1 1 d .
C12 C 0.2995(3) 0.8241(3) 0.8339(3) 0.0521(10) Uani 1 1 d .
H12 H 0.313(3) 0.852(3) 0.891(3) 0.060(12) Uiso 1 1 d .
C13 C 0.2539(2) 0.7438(3) 0.8192(3) 0.0441(9) Uani 1 1 d .
H13 H 0.237(2) 0.726(2) 0.870(3) 0.052(11) Uiso 1 1 d .
C14 C 0.2400(2) 0.6949(3) 0.7354(3) 0.0408(9) Uani 1 1 d .
H14 H 0.208(2) 0.640(2) 0.725(2) 0.046(10) Uiso 1 1 d .
C15 C 0.2687(2) 0.7262(2) 0.6625(2) 0.0347(8) Uani 1 1 d .
C16 C 0.3850(4) 0.9450(3) 0.7865(4) 0.0766(16) Uani 1 1 d .
H16 H 0.373(3) 0.975(3) 0.728(4) 0.082(15) Uiso 1 1 d .
C17 C 0.3559(5) 1.0152(3) 0.8459(4) 0.107(2) Uani 1 1 d .
H17A H 0.3939 1.0691 0.8571 0.161 Uiso 1 1 calc R
H17B H 0.3616 0.9890 0.9094 0.161 Uiso 1 1 calc R
H17C H 0.2935 1.0323 0.8089 0.161 Uiso 1 1 calc R
C18 C 0.4814(5) 0.9229(6) 0.8388(6) 0.106(2) Uani 1 1 d .
H18C H 0.489(3) 0.900(3) 0.905(4) 0.071(14) Uiso 1 1 d .
H18B H 0.503(3) 0.882(4) 0.805(4) 0.093(19) Uiso 1 1 d .
H18A H 0.512(4) 0.976(4) 0.846(4) 0.12(2) Uiso 1 1 d .
C19 C 0.2514(3) 0.6699(3) 0.5712(3) 0.0476(9) Uani 1 1 d .
H19 H 0.2781(19) 0.701(2) 0.536(2) 0.028(8) Uiso 1 1 d .
C20 C 0.2966(4) 0.5774(3) 0.5953(4) 0.0647(12) Uani 1 1 d .
H20C H 0.282(3) 0.539(3) 0.535(3) 0.072(13) Uiso 1 1 d .
H20B H 0.360(3) 0.586(3) 0.623(3) 0.084(17) Uiso 1 1 d .
H20A H 0.276(3) 0.540(3) 0.640(3) 0.076(14) Uiso 1 1 d .
C21 C 0.1530(4) 0.6569(4) 0.5108(4) 0.0760(14) Uani 1 1 d .
H12C H 0.121(3) 0.721(3) 0.491(3) 0.070(13) Uiso 1 1 d .
H21B H 0.120(3) 0.626(3) 0.547(4) 0.090(17) Uiso 1 1 d .
H21A H 0.142(3) 0.619(4) 0.446(4) 0.110(18) Uiso 1 1 d .
C22 C 0.1599(2) 1.0986(2) 0.3877(3) 0.0407(9) Uani 1 1 d .
C23 C 0.0799(2) 1.0870(3) 0.3065(3) 0.0497(10) Uani 1 1 d .
C24 C 0.0090(3) 1.1463(3) 0.2939(3) 0.0578(11) Uani 1 1 d .
H24 H -0.048(3) 1.135(3) 0.240(3) 0.067(12) Uiso 1 1 d .
C25 C 0.0166(3) 1.2153(3) 0.3583(3) 0.0592(11) Uani 1 1 d .
H25 H -0.038(3) 1.250(3) 0.348(3) 0.063(11) Uiso 1 1 d .
C26 C 0.0963(3) 1.2296(3) 0.4346(4) 0.0695(13) Uani 1 1 d .
H26 H 0.104(3) 1.279(3) 0.485(3) 0.087(15) Uiso 1 1 d .
C27 C 0.1698(3) 1.1732(3) 0.4498(3) 0.0610(11) Uani 1 1 d .
C28 C 0.0693(4) 1.0166(4) 0.2280(4) 0.092(2) Uani 1 1 d .
H28 H 0.104(4) 0.969(4) 0.265(4) 0.101(17) Uiso 1 1 d .
C29 C 0.0790(4) 1.0624(5) 0.1364(4) 0.121(3) Uani 1 1 d .
H29A H 0.0718 1.0165 0.0855 0.182 Uiso 1 1 calc R
H29B H 0.1383 1.0901 0.1561 0.182 Uiso 1 1 calc R
H29C H 0.0331 1.1093 0.1101 0.182 Uiso 1 1 calc R
C30 C -0.0176(6) 0.9670(4) 0.1934(6) 0.123(3) Uani 1 1 d .
H30C H -0.025(3) 0.927(3) 0.258(4) 0.073(14) Uiso 1 1 d .
H30B H -0.071(4) 1.001(4) 0.165(4) 0.104(18) Uiso 1 1 d .
H30A H -0.001(5) 0.937(5) 0.137(6) 0.18(4) Uiso 1 1 d .
C31 C 0.2635(4) 1.1997(4) 0.5289(4) 0.099(2) Uani 1 1 d .
H31A H 0.3080 1.1547 0.5243 0.119 Uiso 1 1 calc R
C32 C 0.2926(4) 1.2895(5) 0.5121(7) 0.158(3) Uani 1 1 d .
H32A H 0.3514 1.3026 0.5630 0.238 Uiso 1 1 calc R
H32B H 0.2495 1.3350 0.5151 0.238 Uiso 1 1 calc R
H32C H 0.2964 1.2914 0.4470 0.238 Uiso 1 1 calc R
C33 C 0.2616(6) 1.1925(5) 0.6322(5) 0.167(4) Uani 1 1 d .
H33A H 0.3203 1.2090 0.6814 0.251 Uiso 1 1 calc R
H33B H 0.2473 1.1300 0.6439 0.251 Uiso 1 1 calc R
H33C H 0.2162 1.2337 0.6376 0.251 Uiso 1 1 calc R
C34 C 0.1334(5) 0.9784(5) 0.5977(5) 0.0881(18) Uani 1 1 d .
H34C H 0.120(4) 1.039(4) 0.562(4) 0.108(19) Uiso 1 1 d .
H34B H 0.195(5) 1.003(5) 0.652(5) 0.14(3) Uiso 1 1 d .
H34A H 0.089(4) 0.963(4) 0.621(5) 0.14(3) Uiso 1 1 d .
C35 C 0.0747(3) 0.8945(4) 0.4449(4) 0.0827(16) Uani 1 1 d .
H35C H 0.023(4) 0.867(3) 0.470(4) 0.107(17) Uiso 1 1 d .
H35B H 0.094(5) 0.841(6) 0.389(6) 0.21(3) Uiso 1 1 d .
H35A H 0.045(4) 0.952(4) 0.391(5) 0.14(2) Uiso 1 1 d .

loop_
_atom_site_aniso_label
_atom_site_aniso_U_11
_atom_site_aniso_U_22
_atom_site_aniso_U_33
_atom_site_aniso_U_23
_atom_site_aniso_U_13
_atom_site_aniso_U_12
Fe1 0.0360(3) 0.0332(3) 0.0339(3) 0.0077(2) 0.0160(2) 0.0076(2)
N1 0.0358(15) 0.0347(16) 0.0312(15) 0.0069(12) 0.0155(12) 0.0056(12)
N2 0.0316(14) 0.0255(15) 0.0242(14) 0.0000(12) 0.0090(11) -0.0010(11)
N3 0.0439(17) 0.0329(16) 0.0378(16) 0.0049(13) 0.0166(13) 0.0109(12)
N4 0.053(2) 0.082(3) 0.064(2) 0.019(2) 0.0316(19) 0.0103(18)
C1 0.042(2) 0.056(3) 0.053(3) 0.022(2) 0.020(2) 0.0147(19)
C2 0.0335(18) 0.0342(19) 0.0312(18) 0.0047(15) 0.0099(14) 0.0013(15)
C3 0.0314(18) 0.0292(19) 0.0302(18) -0.0029(14) 0.0067(14) -0.0017(14)
C4 0.0305(19) 0.043(2) 0.040(2) -0.0027(17) 0.0132(16) 0.0029(16)
C5 0.035(2) 0.055(2) 0.038(2) -0.0080(18) 0.0196(17) -0.0049(17)
C6 0.046(2) 0.045(2) 0.031(2) 0.0019(18) 0.0158(17) -0.0098(18)
C7 0.0377(19) 0.0307(18) 0.0276(18) -0.0043(15) 0.0106(14) -0.0069(15)
C8 0.045(2) 0.034(2) 0.0357(19) 0.0063(16) 0.0122(16) -0.0015(16)
C9 0.064(3) 0.058(3) 0.070(3) 0.026(2) 0.031(2) 0.013(2)
C10 0.0333(18) 0.0331(19) 0.0311(18) 0.0095(15) 0.0119(14) 0.0051(14)
C11 0.063(2) 0.037(2) 0.034(2) 0.0030(17) 0.0179(18) -0.0046(17)
C12 0.079(3) 0.045(3) 0.034(2) 0.005(2) 0.024(2) 0.000(2)
C13 0.056(2) 0.045(2) 0.037(2) 0.0125(19) 0.0250(19) 0.0068(18)
C14 0.040(2) 0.038(2) 0.043(2) 0.0119(18) 0.0138(17) -0.0006(17)
C15 0.0333(18) 0.037(2) 0.0315(19) 0.0064(15) 0.0092(15) 0.0062(15)
C16 0.127(5) 0.063(3) 0.041(3) -0.006(2) 0.033(3) -0.044(3)
C17 0.184(6) 0.049(3) 0.089(4) -0.024(3) 0.052(4) -0.031(3)
C18 0.114(6) 0.126(6) 0.095(5) -0.043(5) 0.060(5) -0.078(5)
C19 0.060(2) 0.044(2) 0.039(2) 0.0034(18) 0.0193(19) -0.0063(19)
C20 0.093(4) 0.047(3) 0.059(3) -0.006(2) 0.035(3) 0.001(2)
C21 0.075(3) 0.077(4) 0.058(3) -0.010(3) 0.004(3) -0.016(3)
C22 0.047(2) 0.031(2) 0.041(2) 0.0096(17) 0.0147(17) 0.0095(16)
C23 0.051(2) 0.043(2) 0.048(2) -0.0010(18) 0.0095(19) 0.0150(17)
C24 0.048(2) 0.050(3) 0.062(3) -0.001(2) 0.005(2) 0.011(2)
C25 0.056(3) 0.042(3) 0.080(3) 0.011(2) 0.027(2) 0.020(2)
C26 0.079(3) 0.045(3) 0.075(3) -0.010(2) 0.019(3) 0.024(2)
C27 0.062(3) 0.047(3) 0.059(3) -0.009(2) 0.007(2) 0.016(2)
C28 0.084(4) 0.085(4) 0.068(4) -0.028(3) -0.016(3) 0.046(3)
C29 0.085(4) 0.198(7) 0.063(4) -0.050(4) 0.008(3) 0.034(4)
C30 0.140(6) 0.057(4) 0.095(5) -0.015(4) -0.044(5) 0.020(4)
C31 0.087(4) 0.073(4) 0.103(4) -0.024(3) -0.004(3) 0.041(3)
C32 0.081(4) 0.129(7) 0.231(9) -0.049(6) 0.021(5) -0.036(4)
C33 0.262(10) 0.098(5) 0.071(4) -0.021(4) -0.016(5) -0.019(6)
C34 0.091(4) 0.087(4) 0.111(5) 0.012(4) 0.067(4) 0.028(3)
C35 0.042(3) 0.102(4) 0.099(4) 0.029(4) 0.020(3) 0.004(3)

loop_
_atom_type_symbol
_atom_type_description
_atom_type_scat_dispersion_real
_atom_type_scat_dispersion_imag
_atom_type_scat_source
C C 0.0033 0.0016 'International Tables Vol C Tables 4.2.6.8 and 6.1.1.4'
H H 0.0000 0.0000 'International Tables Vol C Tables 4.2.6.8 and 6.1.1.4'
N N 0.0061 0.0033 'International Tables Vol C Tables 4.2.6.8 and 6.1.1.4'
Fe Fe 0.3463 0.8444 'International Tables Vol C Tables 4.2.6.8 and 6.1.1.4'

loop_
_geom_angle_atom_site_label_1
_geom_angle_atom_site_label_2
_geom_angle_atom_site_label_3
_geom_angle
N2 Fe1 N1 80.89(10)
N2 Fe1 N3 81.55(11)
N1 Fe1 N3 161.87(11)
N2 Fe1 N4 164.28(14)
N1 Fe1 N4 94.08(13)
N3 Fe1 N4 104.05(13)
C2 N1 C10 117.7(3)
C2 N1 Fe1 116.7(2)
C10 N1 Fe1 125.6(2)
C7 N2 C3 122.9(3)
C7 N2 Fe1 118.3(2)
C3 N2 Fe1 118.6(2)
C8 N3 C22 116.2(3)
C8 N3 Fe1 115.1(2)
C22 N3 Fe1 127.9(2)
C34 N4 C35 112.6(5)
C34 N4 Fe1 116.6(4)
C35 N4 Fe1 113.8(3)
C1 C2 N1 127.6(3)
C1 C2 C3 121.2(3)
N1 C2 C3 111.2(3)
N2 C3 C4 119.5(3)
N2 C3 C2 112.0(3)
C4 C3 C2 128.5(3)
C3 C4 C5 118.6(3)
C6 C5 C4 120.9(3)
C5 C6 C7 118.9(3)
N2 C7 C6 119.1(3)
N2 C7 C8 111.9(3)
C6 C7 C8 128.9(3)
C9 C8 N3 127.4(4)
C9 C8 C7 120.1(3)
N3 C8 C7 112.4(3)
C15 C10 C11 119.5(3)
C15 C10 N1 120.3(3)
C11 C10 N1 120.0(3)
C12 C11 C10 119.3(3)
C12 C11 C16 119.9(4)
C10 C11 C16 120.8(3)
C13 C12 C11 121.5(4)
C14 C13 C12 119.5(4)
C13 C14 C15 121.7(4)
C14 C15 C10 118.5(3)
C14 C15 C19 119.6(3)
C10 C15 C19 121.9(3)
C18 C16 C11 109.8(5)
C18 C16 C17 110.1(5)
C11 C16 C17 113.8(4)
C15 C19 C21 112.9(4)
C15 C19 C20 112.1(3)
C21 C19 C20 109.2(4)
C23 C22 C27 119.4(3)
C23 C22 N3 121.3(3)
C27 C22 N3 119.2(3)
C22 C23 C24 118.9(4)
C22 C23 C28 122.2(3)
C24 C23 C28 118.7(4)
C25 C24 C23 121.5(4)
C24 C25 C26 119.6(4)
C25 C26 C27 121.3(4)
C26 C27 C22 118.9(4)
C26 C27 C31 119.7(4)
C22 C27 C31 121.1(4)
C30 C28 C23 114.5(6)
C30 C28 C29 108.0(5)
C23 C28 C29 109.8(5)
C32 C31 C33 111.1(6)
C32 C31 C27 112.7(5)
C33 C31 C27 109.8(6)

loop_
_geom_bond_atom_site_label_1
_geom_bond_atom_site_label_2
_geom_bond_distance
Fe1 N2 1.906(2)
Fe1 N1 1.931(3)
Fe1 N3 1.945(3)
Fe1 N4 2.041(3)
N1 C2 1.386(4)
N1 C10 1.428(4)
N2 C7 1.340(4)
N2 C3 1.346(4)
N3 C8 1.378(4)
N3 C22 1.435(4)
N4 C34 1.438(7)
N4 C35 1.468(6)
C1 C2 1.350(5)
C2 C3 1.481(4)
C3 C4 1.376(5)
C4 C5 1.379(5)
C5 C6 1.377(5)
C6 C7 1.381(5)
C7 C8 1.481(5)
C8 C9 1.345(5)
C10 C15 1.403(5)
C10 C11 1.409(5)
C11 C12 1.378(5)
C11 C16 1.521(6)
C12 C13 1.369(5)
C13 C14 1.367(5)
C14 C15 1.395(5)
C15 C19 1.509(5)
C16 C18 1.489(10)
C16 C17 1.538(7)
C19 C21 1.512(6)
C19 C20 1.524(6)
C22 C23 1.398(5)
C22 C27 1.399(5)
C23 C24 1.398(5)
C23 C28 1.509(6)
C24 C25 1.360(6)
C25 C26 1.365(6)
C26 C27 1.398(6)
C27 C31 1.568(7)
C28 C30 1.493(10)
C28 C29 1.564(9)
C31 C32 1.457(9)
C31 C33 1.530(9)
